data_4309919
loop_
_publ_author_name
'Robert T. Stibrany'
'Stephen Fox'
'Parimal K. Bharadwaj'
'Harvey J. Schugar'
'Joseph A. Potenza'

_publ_section_title
;
Structural and Spectroscopic Features of Mono- and Binuclear Nickel(II)
Complexes with Tetradentate N(amine)2S(thiolate)2 Ligation
;
_journal_name_full 'Inorganic Chemistry'
_journal_page_first 8234
_journal_page_last 8242
_journal_paper_doi 10.1021/ic050114h
_journal_volume 44
_journal_year 2005
_chemical_formula_moiety 'C13 H28 N2 Ni S2'
_chemical_formula_sum 'C13 H28 N2 Ni S2'
_chemical_formula_weight 335.20
_chemical_name_systematic
; 
 N,N'-bis-(2-methyl-2-mercapto-prop-1-yl)-1,3-diamino
-2,2-dimethyl-propanenickel(II) 
 
;
_space_group_IT_number 14
_symmetry_cell_setting monoclinic
_symmetry_space_group_name_Hall '-P 2ybc'
_symmetry_space_group_name_H-M 'P 1 21/c 1'
_atom_sites_solution_hydrogens geom
_atom_sites_solution_primary direct
_atom_sites_solution_secondary difmap
_audit_creation_method SHELXL-97
_cell_angle_alpha 90.00
_cell_angle_beta 110.946(4)
_cell_angle_gamma 90.00
_cell_formula_units_Z 4
_cell_length_a 11.7710(15)
_cell_length_b 14.0419(17)
_cell_length_c 10.8293(13)
_cell_measurement_reflns_used 875
_cell_measurement_temperature 233(1)
_cell_measurement_theta_max 23.23
_cell_measurement_theta_min 2.35
_cell_volume 1671.7(4)
_computing_cell_refinement 'SAINT-PLUS (Bruker, 2000)'
_computing_data_collection 'SMART (Bruker, 2000)'
_computing_data_reduction 'SAINT-PLUS (Bruker, 2000)'
_computing_molecular_graphics 'ORTEPIII (Burnett & Johnson, 1996), ORTEP32 (Farrugia,1997)'
_computing_publication_material 'SHELXTL (Bruker, 2000)'
_computing_structure_refinement 'SHELXL-97 (Sheldrick, 1997)'
_computing_structure_solution 'SHELXS97 (Sheldrick, 1990)'
_diffrn_ambient_temperature 233(1)
_diffrn_measured_fraction_theta_full 0.995
_diffrn_measured_fraction_theta_max 0.995
_diffrn_measurement_device_type 'Bruker SMART APEX CCD area detector'
_diffrn_measurement_method '\f and \w scans'
_diffrn_radiation_monochromator graphite
_diffrn_radiation_source 'fine-focus sealed tube'
_diffrn_radiation_type MoK\a
_diffrn_radiation_wavelength 0.71073
_diffrn_reflns_av_R_equivalents 0.0428
_diffrn_reflns_av_sigmaI/netI 0.0304
_diffrn_reflns_limit_h_max 12
_diffrn_reflns_limit_h_min -13
_diffrn_reflns_limit_k_max 15
_diffrn_reflns_limit_k_min -15
_diffrn_reflns_limit_l_max 12
_diffrn_reflns_limit_l_min -11
_diffrn_reflns_number 14488
_diffrn_reflns_theta_full 23.33
_diffrn_reflns_theta_max 23.33
_diffrn_reflns_theta_min 1.85
_diffrn_standards_number 0
_exptl_absorpt_coefficient_mu 1.397
_exptl_absorpt_correction_T_max 1.00
_exptl_absorpt_correction_T_min 0.826
_exptl_absorpt_correction_type multi-scan
_exptl_absorpt_process_details '(SADABS, Blessing 1995)'
_exptl_crystal_colour red-purple
_exptl_crystal_density_diffrn 1.332
_exptl_crystal_density_meas 1.31(1)
_exptl_crystal_density_method 'floatation in carbon tetrachloride/isooctane'
_exptl_crystal_description rod
_exptl_crystal_F_000 720
_exptl_crystal_size_max 0.51
_exptl_crystal_size_mid 0.11
_exptl_crystal_size_min 0.10
_refine_diff_density_max 0.386
_refine_diff_density_min -0.206
_refine_diff_density_rms 0.058
_refine_ls_extinction_method none
_refine_ls_goodness_of_fit_ref 1.000
_refine_ls_hydrogen_treatment mixed
_refine_ls_matrix_type full
_refine_ls_number_parameters 177
_refine_ls_number_reflns 2408
_refine_ls_number_restraints 0
_refine_ls_restrained_S_all 1.000
_refine_ls_R_factor_all 0.0350
_refine_ls_R_factor_gt 0.0302
_refine_ls_shift/su_max 0.001
_refine_ls_shift/su_mean 0.000
_refine_ls_structure_factor_coef Fsqd
_refine_ls_weighting_details 'calc w=1/[\s^2^(Fo^2^)+(0.0456P)^2^+0.6703P] where P=(Fo^2^+2Fc^2^)/3'
_refine_ls_weighting_scheme calc
_refine_ls_wR_factor_gt 0.0732
_refine_ls_wR_factor_ref 0.0758
_reflns_number_gt 2190
_reflns_number_total 2408
_reflns_threshold_expression I>2\s(I)
_cod_data_source_file ic050114hsi20050124_040612_3.cif
_cod_data_source_block Ni(4)(233)
_cod_depositor_comments
;
The following automatic conversions were performed:
'_symmetry_cell_setting' value 'Monoclinic' changed to 'monoclinic'
according to '/home/saulius/struct/CIF-dictionaries/cif_core.dic'
dictionary named 'cif_core.dic' version 2.4.1 from 2010-06-29.

Automatic conversion script
Id: cif_fix_enum 1527 2010-12-29 10:47:43Z saulius 
;
_cod_original_sg_symbol_H-M 'P 21/c'
_cod_database_code 4309919

loop_
_symmetry_equiv_pos_as_xyz
'x, y, z'
'-x, y+1/2, -z+1/2'
'-x, -y, -z'
'x, -y-1/2, z-1/2'

loop_
_atom_site_label
_atom_site_type_symbol
_atom_site_fract_x
_atom_site_fract_y
_atom_site_fract_z
_atom_site_U_iso_or_equiv
_atom_site_adp_type
_atom_site_occupancy
_atom_site_symmetry_multiplicity
_atom_site_calc_flag
_atom_site_refinement_flags
_atom_site_disorder_assembly
_atom_site_disorder_group
Ni Ni 0.85506(3) 0.76979(2) 0.15858(3) 0.02386(14) Uani 1 1 d . . .
S1 S 0.78379(7) 0.62699(5) 0.12270(7) 0.0400(2) Uani 1 1 d . . .
S2 S 0.98127(6) 0.72096(4) 0.34709(6) 0.03022(18) Uani 1 1 d . . .
N1 N 0.7507(2) 0.80584(14) -0.0228(2) 0.0266(5) Uani 1 1 d . . .
N2 N 0.91543(19) 0.90081(14) 0.2038(2) 0.0257(5) Uani 1 1 d . . .
C1 C 0.6439(2) 0.65258(18) -0.0166(2) 0.0314(6) Uani 1 1 d . . .
C12 C 1.0744(2) 0.82977(17) 0.3987(2) 0.0305(6) Uani 1 1 d . . .
C6 C 0.6766(2) 0.89333(18) -0.0374(3) 0.0350(6) Uani 1 1 d . . .
H6A H 0.6196 0.8839 0.0077 0.042 Uiso 1 1 calc R . .
H6B H 0.6296 0.9027 -0.1305 0.042 Uiso 1 1 calc R . .
C11 C 0.9876(2) 0.91202(18) 0.3477(2) 0.0321(6) Uani 1 1 d . . .
H11A H 0.9328 0.9154 0.3965 0.039 Uiso 1 1 calc R . .
H11B H 1.0332 0.9711 0.3620 0.039 Uiso 1 1 calc R . .
C7 C 0.7497(2) 0.98340(17) 0.0163(2) 0.0304(6) Uani 1 1 d . . .
C10 C 0.8214(2) 0.97634(18) 0.1634(2) 0.0309(6) Uani 1 1 d . . .
H10A H 0.8606 1.0371 0.1936 0.037 Uiso 1 1 calc R . .
H10B H 0.7646 0.9655 0.2086 0.037 Uiso 1 1 calc R . .
C3 C 0.5459(3) 0.6904(2) 0.0313(3) 0.0464(7) Uani 1 1 d . . .
H3A H 0.5742 0.7476 0.0814 0.070 Uiso 1 1 calc R . .
H3B H 0.5279 0.6435 0.0861 0.070 Uiso 1 1 calc R . .
H3C H 0.4737 0.7040 -0.0435 0.070 Uiso 1 1 calc R . .
C14 C 1.1304(3) 0.8340(2) 0.5485(3) 0.0437(7) Uani 1 1 d . . .
H14A H 1.1741 0.8927 0.5749 0.066 Uiso 1 1 calc R . .
H14B H 1.1853 0.7814 0.5803 0.066 Uiso 1 1 calc R . .
H14C H 1.0672 0.8304 0.5849 0.066 Uiso 1 1 calc R . .
C13 C 1.1750(2) 0.8313(2) 0.3407(3) 0.0401(7) Uani 1 1 d . . .
H13A H 1.1396 0.8267 0.2461 0.060 Uiso 1 1 calc R . .
H13B H 1.2288 0.7784 0.3747 0.060 Uiso 1 1 calc R . .
H13C H 1.2200 0.8897 0.3647 0.060 Uiso 1 1 calc R . .
C8 C 0.8325(3) 1.00732(19) -0.0603(3) 0.0415(7) Uani 1 1 d . . .
H8A H 0.8751 1.0656 -0.0271 0.062 Uiso 1 1 calc R . .
H8B H 0.7844 1.0146 -0.1523 0.062 Uiso 1 1 calc R . .
H8C H 0.8902 0.9568 -0.0496 0.062 Uiso 1 1 calc R . .
C2 C 0.6002(3) 0.5611(2) -0.0957(3) 0.0476(8) Uani 1 1 d . . .
H2A H 0.5242 0.5728 -0.1661 0.071 Uiso 1 1 calc R . .
H2B H 0.5894 0.5124 -0.0386 0.071 Uiso 1 1 calc R . .
H2C H 0.6595 0.5406 -0.1320 0.071 Uiso 1 1 calc R . .
C9 C 0.6585(3) 1.0648(2) -0.0017(3) 0.0516(8) Uani 1 1 d . . .
H9A H 0.6084 1.0520 0.0494 0.077 Uiso 1 1 calc R . .
H9B H 0.6083 1.0700 -0.0935 0.077 Uiso 1 1 calc R . .
H9C H 0.7018 1.1234 0.0275 0.077 Uiso 1 1 calc R . .
C4 C 0.6790(2) 0.72464(17) -0.1010(3) 0.0315(6) Uani 1 1 d . . .
H4A H 0.7264 0.6929 -0.1460 0.038 Uiso 1 1 calc R . .
H4B H 0.6056 0.7491 -0.1679 0.038 Uiso 1 1 calc R . .
H2N H 0.962(2) 0.9105(17) 0.165(2) 0.021(7) Uiso 1 1 d . . .
H1N H 0.800(2) 0.8159(18) -0.055(2) 0.025(8) Uiso 1 1 d . . .

loop_
_atom_site_aniso_label
_atom_site_aniso_U_11
_atom_site_aniso_U_22
_atom_site_aniso_U_33
_atom_site_aniso_U_23
_atom_site_aniso_U_13
_atom_site_aniso_U_12
Ni 0.0257(2) 0.0196(2) 0.0267(2) 0.00087(12) 0.00987(15) -0.00095(12)
S1 0.0446(4) 0.0234(4) 0.0439(4) 0.0045(3) 0.0060(3) -0.0061(3)
S2 0.0325(4) 0.0254(4) 0.0315(4) 0.0055(3) 0.0099(3) -0.0013(3)
N1 0.0273(12) 0.0254(12) 0.0293(12) -0.0002(9) 0.0130(10) -0.0027(9)
N2 0.0288(12) 0.0237(11) 0.0266(12) 0.0011(9) 0.0125(10) -0.0017(9)
C1 0.0334(15) 0.0296(14) 0.0309(14) -0.0043(11) 0.0112(12) -0.0095(11)
C12 0.0324(14) 0.0301(14) 0.0281(14) 0.0023(11) 0.0097(11) -0.0029(11)
C6 0.0309(15) 0.0285(14) 0.0412(16) 0.0029(12) 0.0073(12) 0.0019(12)
C11 0.0378(15) 0.0293(14) 0.0263(14) -0.0017(11) 0.0080(12) -0.0040(12)
C7 0.0338(15) 0.0223(13) 0.0325(15) 0.0012(11) 0.0086(12) 0.0007(11)
C10 0.0358(15) 0.0251(14) 0.0343(15) -0.0008(11) 0.0154(12) 0.0033(11)
C3 0.0452(18) 0.0483(18) 0.0520(19) -0.0051(15) 0.0252(15) -0.0135(14)
C14 0.0490(18) 0.0458(17) 0.0318(15) 0.0017(13) 0.0089(13) -0.0055(14)
C13 0.0344(15) 0.0409(17) 0.0434(17) 0.0097(13) 0.0122(13) -0.0015(12)
C8 0.060(2) 0.0296(15) 0.0351(16) 0.0023(12) 0.0171(14) -0.0108(13)
C2 0.061(2) 0.0349(16) 0.0471(18) -0.0106(14) 0.0193(15) -0.0202(14)
C9 0.0509(19) 0.0320(16) 0.060(2) 0.0003(14) 0.0056(16) 0.0116(14)
C4 0.0358(15) 0.0294(14) 0.0289(15) -0.0071(11) 0.0111(12) -0.0068(11)

loop_
_atom_type_symbol
_atom_type_description
_atom_type_scat_dispersion_real
_atom_type_scat_dispersion_imag
_atom_type_scat_source
C C 0.0033 0.0016 'International Tables Vol C Tables 4.2.6.8 and 6.1.1.4'
H H 0.0000 0.0000 'International Tables Vol C Tables 4.2.6.8 and 6.1.1.4'
N N 0.0061 0.0033 'International Tables Vol C Tables 4.2.6.8 and 6.1.1.4'
S S 0.1246 0.1234 'International Tables Vol C Tables 4.2.6.8 and 6.1.1.4'
Ni Ni 0.3393 1.1124 'International Tables Vol C Tables 4.2.6.8 and 6.1.1.4'

loop_
_geom_angle_atom_site_label_1
_geom_angle_atom_site_label_2
_geom_angle_atom_site_label_3
_geom_angle
_geom_angle_site_symmetry_1
_geom_angle_site_symmetry_3
_geom_angle_publ_flag
N2 Ni N1 92.80(8) . . ?
N2 Ni S1 175.23(7) . . ?
N1 Ni S1 89.75(6) . . ?
N2 Ni S2 89.79(6) . . ?
N1 Ni S2 173.51(7) . . ?
S1 Ni S2 88.10(3) . . ?
C1 S1 Ni 98.26(8) . . ?
C12 S2 Ni 99.00(8) . . ?
C6 N1 C4 112.4(2) . . ?
C6 N1 Ni 116.88(16) . . ?
C4 N1 Ni 113.20(16) . . ?
C6 N1 H1N 107.5(18) . . ?
C4 N1 H1N 103.9(18) . . ?
Ni N1 H1N 101.3(18) . . ?
C10 N2 C11 108.61(19) . . ?
C10 N2 Ni 115.46(16) . . ?
C11 N2 Ni 112.23(15) . . ?
C10 N2 H2N 107.3(17) . . ?
C11 N2 H2N 106.7(17) . . ?
Ni N2 H2N 106.0(17) . . ?
C4 C1 C3 112.1(2) . . ?
C4 C1 C2 109.4(2) . . ?
C3 C1 C2 109.9(2) . . ?
C4 C1 S1 105.66(17) . . ?
C3 C1 S1 110.93(19) . . ?
C2 C1 S1 108.7(2) . . ?
C11 C12 C14 109.8(2) . . ?
C11 C12 C13 111.2(2) . . ?
C14 C12 C13 109.6(2) . . ?
C11 C12 S2 105.75(17) . . ?
C14 C12 S2 109.82(18) . . ?
C13 C12 S2 110.55(18) . . ?
N1 C6 C7 114.7(2) . . ?
N1 C6 H6A 108.6 . . ?
C7 C6 H6A 108.6 . . ?
N1 C6 H6B 108.6 . . ?
C7 C6 H6B 108.6 . . ?
H6A C6 H6B 107.6 . . ?
N2 C11 C12 111.1(2) . . ?
N2 C11 H11A 109.4 . . ?
C12 C11 H11A 109.4 . . ?
N2 C11 H11B 109.4 . . ?
C12 C11 H11B 109.4 . . ?
H11A C11 H11B 108.0 . . ?
C10 C7 C6 111.9(2) . . ?
C10 C7 C8 111.2(2) . . ?
C6 C7 C8 111.0(2) . . ?
C10 C7 C9 106.5(2) . . ?
C6 C7 C9 107.3(2) . . ?
C8 C7 C9 108.7(2) . . ?
N2 C10 C7 115.7(2) . . ?
N2 C10 H10A 108.4 . . ?
C7 C10 H10A 108.4 . . ?
N2 C10 H10B 108.4 . . ?
C7 C10 H10B 108.4 . . ?
H10A C10 H10B 107.4 . . ?
C1 C3 H3A 109.5 . . ?
C1 C3 H3B 109.5 . . ?
H3A C3 H3B 109.5 . . ?
C1 C3 H3C 109.5 . . ?
H3A C3 H3C 109.5 . . ?
H3B C3 H3C 109.5 . . ?
C12 C14 H14A 109.5 . . ?
C12 C14 H14B 109.5 . . ?
H14A C14 H14B 109.5 . . ?
C12 C14 H14C 109.5 . . ?
H14A C14 H14C 109.5 . . ?
H14B C14 H14C 109.5 . . ?
C12 C13 H13A 109.5 . . ?
C12 C13 H13B 109.5 . . ?
H13A C13 H13B 109.5 . . ?
C12 C13 H13C 109.5 . . ?
H13A C13 H13C 109.5 . . ?
H13B C13 H13C 109.5 . . ?
C7 C8 H8A 109.5 . . ?
C7 C8 H8B 109.5 . . ?
H8A C8 H8B 109.5 . . ?
C7 C8 H8C 109.5 . . ?
H8A C8 H8C 109.5 . . ?
H8B C8 H8C 109.5 . . ?
C1 C2 H2A 109.5 . . ?
C1 C2 H2B 109.5 . . ?
H2A C2 H2B 109.5 . . ?
C1 C2 H2C 109.5 . . ?
H2A C2 H2C 109.5 . . ?
H2B C2 H2C 109.5 . . ?
C7 C9 H9A 109.5 . . ?
C7 C9 H9B 109.5 . . ?
H9A C9 H9B 109.5 . . ?
C7 C9 H9C 109.5 . . ?
H9A C9 H9C 109.5 . . ?
H9B C9 H9C 109.5 . . ?
N1 C4 C1 112.9(2) . . ?
N1 C4 H4A 109.0 . . ?
C1 C4 H4A 109.0 . . ?
N1 C4 H4B 109.0 . . ?
C1 C4 H4B 109.0 . . ?
H4A C4 H4B 107.8 . . ?

loop_
_geom_bond_atom_site_label_1
_geom_bond_atom_site_label_2
_geom_bond_distance
_geom_bond_site_symmetry_2
_geom_bond_publ_flag
Ni N2 1.970(2) . ?
Ni N1 1.974(2) . ?
Ni S1 2.1547(7) . ?
Ni S2 2.1625(7) . ?
S1 C1 1.827(3) . ?
S2 C12 1.847(2) . ?
N1 C6 1.482(3) . ?
N1 C4 1.490(3) . ?
N1 H1N 0.79(3) . ?
N2 C10 1.482(3) . ?
N2 C11 1.492(3) . ?
N2 H2N 0.82(2) . ?
C1 C4 1.516(3) . ?
C1 C3 1.520(4) . ?
C1 C2 1.528(4) . ?
C12 C11 1.510(4) . ?
C12 C14 1.518(4) . ?
C12 C13 1.527(4) . ?
C6 C7 1.523(3) . ?
C6 H6A 0.9700 . ?
C6 H6B 0.9700 . ?
C11 H11A 0.9700 . ?
C11 H11B 0.9700 . ?
C7 C10 1.517(3) . ?
C7 C8 1.526(4) . ?
C7 C9 1.532(4) . ?
C10 H10A 0.9700 . ?
C10 H10B 0.9700 . ?
C3 H3A 0.9600 . ?
C3 H3B 0.9600 . ?
C3 H3C 0.9600 . ?
C14 H14A 0.9600 . ?
C14 H14B 0.9600 . ?
C14 H14C 0.9600 . ?
C13 H13A 0.9600 . ?
C13 H13B 0.9600 . ?
C13 H13C 0.9600 . ?
C8 H8A 0.9600 . ?
C8 H8B 0.9600 . ?
C8 H8C 0.9600 . ?
C2 H2A 0.9600 . ?
C2 H2B 0.9600 . ?
C2 H2C 0.9600 . ?
C9 H9A 0.9600 . ?
C9 H9B 0.9600 . ?
C9 H9C 0.9600 . ?
C4 H4A 0.9700 . ?
C4 H4B 0.9700 . ?

loop_
_geom_torsion_atom_site_label_1
_geom_torsion_atom_site_label_2
_geom_torsion_atom_site_label_3
_geom_torsion_atom_site_label_4
_geom_torsion
_geom_torsion_site_symmetry_1
_geom_torsion_site_symmetry_2
_geom_torsion_site_symmetry_3
_geom_torsion_site_symmetry_4
_geom_torsion_publ_flag
N1 Ni S1 C1 -20.42(11) . . . . ?
S2 Ni S1 C1 165.71(9) . . . . ?
N2 Ni S2 C12 -10.97(10) . . . . ?
S1 Ni S2 C12 173.31(9) . . . . ?
N2 Ni N1 C6 -45.58(19) . . . . ?
S1 Ni N1 C6 130.38(18) . . . . ?
N2 Ni N1 C4 -178.61(18) . . . . ?
S1 Ni N1 C4 -2.65(17) . . . . ?
N1 Ni N2 C10 45.53(18) . . . . ?
S2 Ni N2 C10 -140.42(17) . . . . ?
N1 Ni N2 C11 170.74(17) . . . . ?
S2 Ni N2 C11 -15.21(16) . . . . ?
Ni S1 C1 C4 40.62(17) . . . . ?
Ni S1 C1 C3 -81.04(18) . . . . ?
Ni S1 C1 C2 158.00(17) . . . . ?
Ni S2 C12 C11 35.19(17) . . . . ?
Ni S2 C12 C14 153.65(18) . . . . ?
Ni S2 C12 C13 -85.31(17) . . . . ?
C4 N1 C6 C7 -167.9(2) . . . . ?
Ni N1 C6 C7 58.7(3) . . . . ?
C10 N2 C11 C12 172.8(2) . . . . ?
Ni N2 C11 C12 43.9(2) . . . . ?
C14 C12 C11 N2 -170.3(2) . . . . ?
C13 C12 C11 N2 68.3(3) . . . . ?
S2 C12 C11 N2 -51.8(2) . . . . ?
N1 C6 C7 C10 -61.1(3) . . . . ?
N1 C6 C7 C8 63.8(3) . . . . ?
N1 C6 C7 C9 -177.6(2) . . . . ?
C11 N2 C10 C7 172.6(2) . . . . ?
Ni N2 C10 C7 -60.4(3) . . . . ?
C6 C7 C10 N2 62.7(3) . . . . ?
C8 C7 C10 N2 -62.0(3) . . . . ?
C9 C7 C10 N2 179.7(2) . . . . ?
C6 N1 C4 C1 -103.1(3) . . . . ?
Ni N1 C4 C1 32.1(3) . . . . ?
C3 C1 C4 N1 72.1(3) . . . . ?
C2 C1 C4 N1 -165.7(2) . . . . ?
S1 C1 C4 N1 -48.8(2) . . . . ?
